data_2230273
loop_
_publ_author_name
'Geng, Yanxia'
'Wu, Wangsuo'

_publ_section_title
;
 {2,2'-[(Benzylazanediyl)dimethylene]diphenolato}(methanolato)boron
;
_journal_coeditor_code CV5081
_journal_issue 6
_journal_name_full 'Acta Crystallographica Section E'
_journal_page_first o1380
_journal_paper_doi 10.1107/S1600536811016990
_journal_volume 67
_journal_year 2011
_chemical_formula_iupac 'C22 H22 B N O3'
_chemical_formula_moiety 'C22 H22 B N O3'
_chemical_formula_sum 'C22 H22 B N O3'
_chemical_formula_weight 359.22
_chemical_name_systematic
;
{2,2'-[(Benzylazanediyl)dimethylene]diphenolato}(methanolato)boron
;
_space_group_IT_number 14
_symmetry_cell_setting monoclinic
_symmetry_space_group_name_Hall '-P 2ybc'
_symmetry_space_group_name_H-M 'P 1 21/c 1'
_atom_sites_solution_hydrogens geom
_atom_sites_solution_primary direct
_atom_sites_solution_secondary difmap
_audit_creation_method SHELXL-97
_cell_angle_alpha 90.00
_cell_angle_beta 124.054(5)
_cell_angle_gamma 90.00
_cell_formula_units_Z 4
_cell_length_a 12.5041(14)
_cell_length_b 10.6029(12)
_cell_length_c 17.1420(14)
_cell_measurement_reflns_used 2910
_cell_measurement_temperature 273(2)
_cell_measurement_theta_max 23.195
_cell_measurement_theta_min 2.397
_cell_volume 1882.9(4)
_computing_cell_refinement 'SAINT (Bruker, 2005)'
_computing_data_collection 'SMART (Bruker, 2005)'
_computing_data_reduction 'SAINT (Bruker, 2005)'
_computing_molecular_graphics 'XP in SHELXTL (Sheldrick, 2008)'
_computing_publication_material 'SHELXL97 (Sheldrick, 2008)'
_computing_structure_refinement 'SHELXL97 (Sheldrick, 2008)'
_computing_structure_solution 'SHELXS97 (Sheldrick, 2008)'
_diffrn_ambient_temperature 273(2)
_diffrn_measured_fraction_theta_full 0.967
_diffrn_measured_fraction_theta_max 0.967
_diffrn_measurement_device_type 'Bruker SMART APEX'
_diffrn_measurement_method '\f and \w'
_diffrn_radiation_monochromator graphite
_diffrn_radiation_source 'fine-focus sealed tube'
_diffrn_radiation_type MoK\a
_diffrn_radiation_wavelength 0.71073
_diffrn_reflns_av_R_equivalents 0.1539
_diffrn_reflns_av_sigmaI/netI 0.1142
_diffrn_reflns_limit_h_max 16
_diffrn_reflns_limit_h_min -16
_diffrn_reflns_limit_k_max 14
_diffrn_reflns_limit_k_min -13
_diffrn_reflns_limit_l_max 22
_diffrn_reflns_limit_l_min -19
_diffrn_reflns_number 11689
_diffrn_reflns_theta_full 28.35
_diffrn_reflns_theta_max 28.35
_diffrn_reflns_theta_min 1.97
_exptl_absorpt_coefficient_mu 0.083
_exptl_absorpt_correction_T_max 0.9820
_exptl_absorpt_correction_T_min 0.9747
_exptl_absorpt_correction_type multi-scan
_exptl_absorpt_process_details '(SADABS; Bruker, 2005)'
_exptl_crystal_colour colourless
_exptl_crystal_density_diffrn 1.267
_exptl_crystal_density_method 'not measured'
_exptl_crystal_description block
_exptl_crystal_F_000 760
_exptl_crystal_size_max 0.31
_exptl_crystal_size_mid 0.26
_exptl_crystal_size_min 0.22
_refine_diff_density_max 0.232
_refine_diff_density_min -0.244
_refine_ls_extinction_method none
_refine_ls_goodness_of_fit_ref 1.007
_refine_ls_hydrogen_treatment constr
_refine_ls_matrix_type full
_refine_ls_number_parameters 245
_refine_ls_number_reflns 4540
_refine_ls_number_restraints 0
_refine_ls_restrained_S_all 1.007
_refine_ls_R_factor_all 0.0980
_refine_ls_R_factor_gt 0.0577
_refine_ls_shift/su_max 0.003
_refine_ls_shift/su_mean 0.000
_refine_ls_structure_factor_coef Fsqd
_refine_ls_weighting_details 'calc w=1/[\s^2^(Fo^2^)+(0.04P)^2^] where P=(Fo^2^+2Fc^2^)/3'
_refine_ls_weighting_scheme calc
_refine_ls_wR_factor_gt 0.1395
_refine_ls_wR_factor_ref 0.1607
_reflns_number_gt 2558
_reflns_number_total 4540
_reflns_threshold_expression I>2\s(I)
_cod_data_source_file cv5081.cif
_cod_data_source_block I
_cod_original_cell_volume 1882.9(3)
_cod_original_sg_symbol_H-M 'P 21/c'
_cod_database_code 2230273
_cod_database_fobs_code 2230273

loop_
_symmetry_equiv_pos_as_xyz
'x, y, z'
'-x, y+1/2, -z+1/2'
'-x, -y, -z'
'x, -y-1/2, z-1/2'

loop_
_atom_site_type_symbol
_atom_site_label
_atom_site_fract_x
_atom_site_fract_y
_atom_site_fract_z
_atom_site_U_iso_or_equiv
_atom_site_adp_type
_atom_site_calc_flag
_atom_site_refinement_flags
_atom_site_occupancy
_atom_site_symmetry_multiplicity
_atom_site_disorder_assembly
_atom_site_disorder_group
B B1 0.2232(2) 0.32181(19) 0.40625(14) 0.0467(5) Uani d . 1 1 . .
N N2 0.20528(12) 0.47562(12) 0.39796(8) 0.0405(3) Uani d . 1 1 . .
O O3 0.11650(13) 0.26732(11) 0.40506(9) 0.0542(3) Uani d . 1 1 . .
O O4 0.34523(13) 0.29948(12) 0.49191(9) 0.0613(4) Uani d . 1 1 . .
O O5 0.21491(12) 0.28152(10) 0.32141(8) 0.0498(3) Uani d . 1 1 . .
C C6 0.31610(16) 0.53161(17) 0.39892(12) 0.0487(4) Uani d . 1 1 . .
H H6A 0.3922 0.5319 0.4630 0.058 Uiso calc R 1 1 . .
H H6B 0.2959 0.6184 0.3776 0.058 Uiso calc R 1 1 . .
C C7 0.34535(16) 0.45969(17) 0.33689(12) 0.0473(4) Uani d . 1 1 . .
C C8 0.29429(17) 0.34032(18) 0.30145(12) 0.0488(4) Uani d . 1 1 . .
C C9 0.3203(2) 0.27914(19) 0.24196(14) 0.0623(5) Uani d . 1 1 . .
H H9 0.2839 0.2008 0.2167 0.075 Uiso calc R 1 1 . .
C C10 0.4007(2) 0.3356(2) 0.22079(16) 0.0734(6) Uani d . 1 1 . .
H H10 0.4182 0.2947 0.1811 0.088 Uiso calc R 1 1 . .
C C11 0.4551(2) 0.4515(2) 0.25773(15) 0.0704(6) Uani d . 1 1 . .
H H11 0.5105 0.4880 0.2442 0.085 Uiso calc R 1 1 . .
C C12 0.42708(19) 0.51334(19) 0.31478(14) 0.0574(5) Uani d . 1 1 . .
H H12 0.4632 0.5922 0.3390 0.069 Uiso calc R 1 1 . .
C C13 0.20248(18) 0.52595(15) 0.47992(11) 0.0475(4) Uani d . 1 1 . .
H H13A 0.1326 0.4849 0.4792 0.057 Uiso calc R 1 1 . .
H H13B 0.2825 0.5025 0.5382 0.057 Uiso calc R 1 1 . .
C C14 0.18550(18) 0.66690(17) 0.48009(11) 0.0481(4) Uani d . 1 1 . .
C C15 0.2926(2) 0.74533(18) 0.52878(14) 0.0606(5) Uani d . 1 1 . .
H H15 0.3750 0.7106 0.5607 0.073 Uiso calc R 1 1 . .
C C16 0.2782(3) 0.8744(2) 0.53036(17) 0.0793(7) Uani d . 1 1 . .
H H16 0.3508 0.9256 0.5632 0.095 Uiso calc R 1 1 . .
C C17 0.1563(3) 0.9279(2) 0.48346(17) 0.0815(7) Uani d . 1 1 . .
H H17 0.1467 1.0148 0.4836 0.098 Uiso calc R 1 1 . .
C C18 0.0494(3) 0.8508(2) 0.43666(15) 0.0761(7) Uani d . 1 1 . .
H H18 -0.0328 0.8858 0.4059 0.091 Uiso calc R 1 1 . .
C C19 0.0638(2) 0.7210(2) 0.43516(14) 0.0626(6) Uani d . 1 1 . .
H H19 -0.0090 0.6698 0.4037 0.075 Uiso calc R 1 1 . .
C C20 0.08093(15) 0.50238(15) 0.30599(11) 0.0416(4) Uani d . 1 1 . .
H H20A 0.0898 0.4816 0.2548 0.050 Uiso calc R 1 1 . .
H H20B 0.0613 0.5916 0.3019 0.050 Uiso calc R 1 1 . .
C C21 -0.02795(16) 0.42715(15) 0.29604(11) 0.0429(4) Uani d . 1 1 . .
C C22 -0.15376(18) 0.47161(18) 0.23826(13) 0.0558(5) Uani d . 1 1 . .
H H22 -0.1697 0.5459 0.2046 0.067 Uiso calc R 1 1 . .
C C23 -0.2553(2) 0.4070(2) 0.23014(16) 0.0703(6) Uani d . 1 1 . .
H H23 -0.3390 0.4377 0.1913 0.084 Uiso calc R 1 1 . .
C C24 -0.2323(2) 0.2971(2) 0.27968(17) 0.0719(7) Uani d . 1 1 . .
H H24 -0.3006 0.2543 0.2750 0.086 Uiso calc R 1 1 . .
C C25 -0.1073(2) 0.24931(18) 0.33692(15) 0.0598(5) Uani d . 1 1 . .
H H25 -0.0925 0.1742 0.3696 0.072 Uiso calc R 1 1 . .
C C26 -0.00545(18) 0.31408(16) 0.34496(12) 0.0457(4) Uani d . 1 1 . .
C C27 0.4118(2) 0.18849(19) 0.50173(16) 0.0716(6) Uani d . 1 1 . .
H H27A 0.3651 0.1176 0.5031 0.107 Uiso calc R 1 1 . .
H H27B 0.4961 0.1915 0.5593 0.107 Uiso calc R 1 1 . .
H H27C 0.4199 0.1800 0.4495 0.107 Uiso calc R 1 1 . .

loop_
_atom_site_aniso_label
_atom_site_aniso_U_11
_atom_site_aniso_U_22
_atom_site_aniso_U_33
_atom_site_aniso_U_12
_atom_site_aniso_U_13
_atom_site_aniso_U_23
B1 0.0461(12) 0.0474(11) 0.0464(11) 0.0016(9) 0.0258(10) 0.0020(8)
N2 0.0369(8) 0.0476(8) 0.0388(7) -0.0015(6) 0.0222(7) 0.0012(6)
O3 0.0582(8) 0.0479(7) 0.0628(8) -0.0006(6) 0.0378(7) 0.0096(6)
O4 0.0543(8) 0.0651(8) 0.0502(8) 0.0158(7) 0.0206(7) 0.0049(6)
O5 0.0488(7) 0.0512(7) 0.0520(7) -0.0032(6) 0.0299(7) -0.0048(5)
C6 0.0384(9) 0.0544(10) 0.0531(10) -0.0058(8) 0.0255(9) -0.0022(8)
C7 0.0369(9) 0.0574(11) 0.0482(10) 0.0032(8) 0.0242(8) 0.0059(8)
C8 0.0426(10) 0.0573(11) 0.0467(10) 0.0070(9) 0.0250(9) 0.0051(8)
C9 0.0661(13) 0.0670(13) 0.0611(13) 0.0116(11) 0.0401(12) 0.0007(10)
C10 0.0798(16) 0.0905(16) 0.0720(14) 0.0220(14) 0.0561(14) 0.0102(12)
C11 0.0619(13) 0.0920(16) 0.0760(14) 0.0161(13) 0.0500(12) 0.0216(13)
C12 0.0461(10) 0.0665(12) 0.0632(12) 0.0048(10) 0.0328(10) 0.0104(10)
C13 0.0478(10) 0.0552(10) 0.0413(9) -0.0022(8) 0.0260(8) -0.0008(7)
C14 0.0531(11) 0.0531(10) 0.0394(9) 0.0005(9) 0.0267(9) -0.0028(8)
C15 0.0637(13) 0.0605(12) 0.0525(12) -0.0071(11) 0.0293(11) -0.0051(9)
C16 0.1020(19) 0.0619(14) 0.0735(15) -0.0152(14) 0.0489(15) -0.0104(11)
C17 0.122(2) 0.0552(12) 0.0719(15) 0.0098(16) 0.0575(16) 0.0010(11)
C18 0.0910(17) 0.0770(15) 0.0596(13) 0.0318(15) 0.0417(13) 0.0044(11)
C19 0.0575(12) 0.0742(14) 0.0526(12) 0.0079(11) 0.0287(11) -0.0077(10)
C20 0.0381(9) 0.0464(9) 0.0410(9) 0.0011(7) 0.0226(8) 0.0029(7)
C21 0.0409(9) 0.0472(9) 0.0427(9) -0.0056(8) 0.0247(8) -0.0069(7)
C22 0.0429(10) 0.0646(12) 0.0541(11) -0.0019(9) 0.0236(9) -0.0065(9)
C23 0.0416(11) 0.0870(16) 0.0757(14) -0.0103(11) 0.0288(11) -0.0199(12)
C24 0.0570(14) 0.0882(17) 0.0850(16) -0.0296(12) 0.0487(13) -0.0329(13)
C25 0.0733(14) 0.0550(11) 0.0709(14) -0.0205(11) 0.0524(13) -0.0153(9)
C26 0.0474(10) 0.0471(10) 0.0495(10) -0.0072(8) 0.0314(9) -0.0081(8)
C27 0.0639(14) 0.0677(13) 0.0718(14) 0.0189(11) 0.0309(13) 0.0179(10)

loop_
_atom_type_symbol
_atom_type_description
_atom_type_scat_dispersion_real
_atom_type_scat_dispersion_imag
_atom_type_scat_source
C C 0.0033 0.0016 'International Tables Vol C Tables 4.2.6.8 and 6.1.1.4'
H H 0.0000 0.0000 'International Tables Vol C Tables 4.2.6.8 and 6.1.1.4'
B B 0.0013 0.0007 'International Tables Vol C Tables 4.2.6.8 and 6.1.1.4'
N N 0.0061 0.0033 'International Tables Vol C Tables 4.2.6.8 and 6.1.1.4'
O O 0.0106 0.0060 'International Tables Vol C Tables 4.2.6.8 and 6.1.1.4'

loop_
_geom_angle_atom_site_label_1
_geom_angle_atom_site_label_2
_geom_angle_atom_site_label_3
_geom_angle_site_symmetry_1
_geom_angle_site_symmetry_3
_geom_angle
_geom_angle_publ_flag
O4 B1 O3 . . 113.34(15) ?
O4 B1 O5 . . 114.47(16) ?
O3 B1 O5 . . 108.60(15) ?
O4 B1 N2 . . 105.64(14) ?
O3 B1 N2 . . 108.45(14) ?
O5 B1 N2 . . 105.89(13) ?
C20 N2 C6 . . 110.19(12) ?
C20 N2 C13 . . 111.03(13) ?
C6 N2 C13 . . 110.50(13) ?
C20 N2 B1 . . 106.88(12) ?
C6 N2 B1 . . 108.19(13) ?
C13 N2 B1 . . 109.94(12) ?
C26 O3 B1 . . 119.80(13) ?
C27 O4 B1 . . 119.10(15) ?
C8 O5 B1 . . 117.29(14) ?
N2 C6 C7 . . 112.28(14) ?
N2 C6 H6A . . 109.1 ?
C7 C6 H6A . . 109.1 ?
N2 C6 H6B . . 109.1 ?
C7 C6 H6B . . 109.1 ?
H6A C6 H6B . . 107.9 ?
C12 C7 C8 . . 118.56(17) ?
C12 C7 C6 . . 119.24(17) ?
C8 C7 C6 . . 122.19(16) ?
O5 C8 C9 . . 118.10(17) ?
O5 C8 C7 . . 121.60(15) ?
C9 C8 C7 . . 120.28(18) ?
C10 C9 C8 . . 119.6(2) ?
C10 C9 H9 . . 120.2 ?
C8 C9 H9 . . 120.2 ?
C11 C10 C9 . . 120.7(2) ?
C11 C10 H10 . . 119.6 ?
C9 C10 H10 . . 119.6 ?
C12 C11 C10 . . 119.7(2) ?
C12 C11 H11 . . 120.1 ?
C10 C11 H11 . . 120.1 ?
C11 C12 C7 . . 121.0(2) ?
C11 C12 H12 . . 119.5 ?
C7 C12 H12 . . 119.5 ?
C14 C13 N2 . . 115.15(13) ?
C14 C13 H13A . . 108.5 ?
N2 C13 H13A . . 108.5 ?
C14 C13 H13B . . 108.5 ?
N2 C13 H13B . . 108.5 ?
H13A C13 H13B . . 107.5 ?
C19 C14 C15 . . 118.36(17) ?
C19 C14 C13 . . 121.31(17) ?
C15 C14 C13 . . 120.28(17) ?
C16 C15 C14 . . 120.7(2) ?
C16 C15 H15 . . 119.6 ?
C14 C15 H15 . . 119.6 ?
C15 C16 C17 . . 120.5(2) ?
C15 C16 H16 . . 119.7 ?
C17 C16 H16 . . 119.7 ?
C18 C17 C16 . . 119.2(2) ?
C18 C17 H17 . . 120.4 ?
C16 C17 H17 . . 120.4 ?
C17 C18 C19 . . 120.3(2) ?
C17 C18 H18 . . 119.8 ?
C19 C18 H18 . . 119.8 ?
C14 C19 C18 . . 120.8(2) ?
C14 C19 H19 . . 119.6 ?
C18 C19 H19 . . 119.6 ?
N2 C20 C21 . . 111.08(12) ?
N2 C20 H20A . . 109.4 ?
C21 C20 H20A . . 109.4 ?
N2 C20 H20B . . 109.4 ?
C21 C20 H20B . . 109.4 ?
H20A C20 H20B . . 108.0 ?
C22 C21 C26 . . 119.04(17) ?
C22 C21 C20 . . 119.51(15) ?
C26 C21 C20 . . 121.44(15) ?
C23 C22 C21 . . 120.91(19) ?
C23 C22 H22 . . 119.5 ?
C21 C22 H22 . . 119.5 ?
C24 C23 C22 . . 119.8(2) ?
C24 C23 H23 . . 120.1 ?
C22 C23 H23 . . 120.1 ?
C23 C24 C25 . . 120.5(2) ?
C23 C24 H24 . . 119.7 ?
C25 C24 H24 . . 119.7 ?
C26 C25 C24 . . 119.70(19) ?
C26 C25 H25 . . 120.2 ?
C24 C25 H25 . . 120.2 ?
O3 C26 C25 . . 118.06(16) ?
O3 C26 C21 . . 121.82(16) ?
C25 C26 C21 . . 120.04(18) ?
O4 C27 H27A . . 109.5 ?
O4 C27 H27B . . 109.5 ?
H27A C27 H27B . . 109.5 ?
O4 C27 H27C . . 109.5 ?
H27A C27 H27C . . 109.5 ?
H27B C27 H27C . . 109.5 ?

loop_
_geom_bond_atom_site_label_1
_geom_bond_atom_site_label_2
_geom_bond_site_symmetry_2
_geom_bond_distance
_geom_bond_publ_flag
B1 O4 . 1.425(2) ?
B1 O3 . 1.443(2) ?
B1 O5 . 1.463(2) ?
B1 N2 . 1.641(2) ?
N2 C20 . 1.4962(19) ?
N2 C6 . 1.499(2) ?
N2 C13 . 1.521(2) ?
O3 C26 . 1.369(2) ?
O4 C27 . 1.396(2) ?
O5 C8 . 1.368(2) ?
C6 C7 . 1.510(2) ?
C6 H6A . 0.9700 ?
C6 H6B . 0.9700 ?
C7 C12 . 1.395(2) ?
C7 C8 . 1.394(3) ?
C8 C9 . 1.392(3) ?
C9 C10 . 1.381(3) ?
C9 H9 . 0.9300 ?
C10 C11 . 1.376(3) ?
C10 H10 . 0.9300 ?
C11 C12 . 1.375(3) ?
C11 H11 . 0.9300 ?
C12 H12 . 0.9300 ?
C13 C14 . 1.510(2) ?
C13 H13A . 0.9700 ?
C13 H13B . 0.9700 ?
C14 C19 . 1.388(3) ?
C14 C15 . 1.389(3) ?
C15 C16 . 1.382(3) ?
C15 H15 . 0.9300 ?
C16 C17 . 1.385(3) ?
C16 H16 . 0.9300 ?
C17 C18 . 1.377(3) ?
C17 H17 . 0.9300 ?
C18 C19 . 1.390(3) ?
C18 H18 . 0.9300 ?
C19 H19 . 0.9300 ?
C20 C21 . 1.503(2) ?
C20 H20A . 0.9700 ?
C20 H20B . 0.9700 ?
C21 C22 . 1.390(3) ?
C21 C26 . 1.398(2) ?
C22 C23 . 1.379(3) ?
C22 H22 . 0.9300 ?
C23 C24 . 1.374(3) ?
C23 H23 . 0.9300 ?
C24 C25 . 1.394(3) ?
C24 H24 . 0.9300 ?
C25 C26 . 1.385(3) ?
C25 H25 . 0.9300 ?
C27 H27A . 0.9600 ?
C27 H27B . 0.9600 ?
C27 H27C . 0.9600 ?

loop_
_geom_hbond_atom_site_label_D
_geom_hbond_atom_site_label_H
_geom_hbond_atom_site_label_A
_geom_hbond_site_symmetry_A
_geom_hbond_distance_DH
_geom_hbond_distance_HA
_geom_hbond_distance_DA
_geom_hbond_angle_DHA
C22 H22 O5 2 0.93 2.54 3.399(2) 152.9
